data_4307673
loop_
_publ_author_name
'Shunsuke Sato'
'Akiko Sekine'
'Yuji Ohashi'
'Osamu Ishitani'
'Ana Maria Blanco-Rodr\'iguez'
'Vl\<cek, Jr., Anton\'in'
'Taiju Unno'
'Kazuhide Koike'

_publ_section_title
;
Photochemical Ligand Substitution Reactions of fac-[Re(bpy)(CO)3Cl] and
Derivatives
;
_journal_name_full 'Inorganic Chemistry'
_journal_page_first 3531
_journal_page_last 3540
_journal_paper_doi 10.1021/ic0621603
_journal_volume 46
_journal_year 2007
_chemical_formula_sum 'C20 H26 F6 N3 O5.35 P2 Re'
_chemical_formula_weight 750.58
_chemical_name_systematic
;
 ?
;
_space_group_IT_number 2
_symmetry_cell_setting triclinic
_symmetry_space_group_name_Hall '-P 1'
_symmetry_space_group_name_H-M 'P -1'
_atom_sites_solution_hydrogens geom
_atom_sites_solution_primary direct
_atom_sites_solution_secondary difmap
_audit_creation_method SHELXL-97
_cell_angle_alpha 108.65(4)
_cell_angle_beta 72.22(3)
_cell_angle_gamma 103.68(4)
_cell_formula_units_Z 2
_cell_length_a 13.881(15)
_cell_length_b 13.202(17)
_cell_length_c 8.397(9)
_cell_measurement_temperature 273(2)
_cell_volume 1372(3)
_computing_molecular_graphics 'ORTEP-II (Johnson, 1976)'
_computing_publication_material SHELXL-97
_computing_structure_refinement 'SHELXL-97 (Sheldrick, 1997)'
_computing_structure_solution 'SIR-97 (Altomare et al. 1997)'
_diffrn_ambient_temperature 273(2)
_diffrn_measured_fraction_theta_full 0.974
_diffrn_measured_fraction_theta_max 0.974
_diffrn_measurement_device_type 'Rigaku RAPID'
_diffrn_measurement_method oscillation
_diffrn_radiation_monochromator graphite
_diffrn_radiation_source 'rotating anode'
_diffrn_radiation_type MoK\a
_diffrn_radiation_wavelength 0.71073
_diffrn_reflns_av_R_equivalents 0.0000
_diffrn_reflns_av_sigmaI/netI 0.0325
_diffrn_reflns_limit_h_max 17
_diffrn_reflns_limit_h_min -16
_diffrn_reflns_limit_k_max 15
_diffrn_reflns_limit_k_min -17
_diffrn_reflns_limit_l_max 10
_diffrn_reflns_limit_l_min 0
_diffrn_reflns_number 6091
_diffrn_reflns_theta_full 27.44
_diffrn_reflns_theta_max 27.44
_diffrn_reflns_theta_min 3.12
_exptl_absorpt_coefficient_mu 4.621
_exptl_absorpt_correction_type empirical
_exptl_crystal_colour orange
_exptl_crystal_density_diffrn 1.817
_exptl_crystal_density_method 'not measured'
_exptl_crystal_description plate
_exptl_crystal_F_000 732
_exptl_crystal_size_max 0.20
_exptl_crystal_size_mid 0.16
_exptl_crystal_size_min 0.04
_refine_diff_density_max 1.509
_refine_diff_density_min -2.510
_refine_diff_density_rms 0.174
_refine_ls_extinction_method none
_refine_ls_goodness_of_fit_ref 1.087
_refine_ls_hydrogen_treatment mixed
_refine_ls_matrix_type full
_refine_ls_number_parameters 413
_refine_ls_number_reflns 6091
_refine_ls_number_restraints 15
_refine_ls_restrained_S_all 1.086
_refine_ls_R_factor_all 0.0534
_refine_ls_R_factor_gt 0.0488
_refine_ls_shift/su_max 0.713
_refine_ls_shift/su_mean 0.016
_refine_ls_structure_factor_coef Fsqd
_refine_ls_weighting_details 'calc w=1/[\s^2^(Fo^2^)+(0.0761P)^2^+15.0901P] where P=(Fo^2^+2Fc^2^)/3'
_refine_ls_weighting_scheme calc
_refine_ls_wR_factor_gt 0.1603
_refine_ls_wR_factor_ref 0.1628
_reflns_number_gt 5488
_reflns_number_total 6091
_reflns_threshold_expression >2sigma(I)
_cod_data_source_file ic0621603si20061113_113614.cif
_cod_data_source_block 4
_cod_database_code 4307673

loop_
_symmetry_equiv_pos_as_xyz
'x, y, z'
'-x, -y, -z'

loop_
_atom_site_label
_atom_site_type_symbol
_atom_site_fract_x
_atom_site_fract_y
_atom_site_fract_z
_atom_site_U_iso_or_equiv
_atom_site_adp_type
_atom_site_occupancy
_atom_site_symmetry_multiplicity
_atom_site_calc_flag
_atom_site_refinement_flags
_atom_site_disorder_assembly
_atom_site_disorder_group
Re1 Re 0.16568(3) 0.18277(3) 0.19466(4) 0.03690(14) Uani 1 1 d . A .
P1 P 0.2217(3) 0.3619(2) 0.3642(4) 0.0555(7) Uani 1 1 d D . .
P2 P 0.6374(3) 0.1868(3) 0.2328(5) 0.0638(8) Uani 1 1 d . . .
F1 F 0.6128(18) 0.274(2) 0.401(4) 0.34(2) Uani 1 1 d . . .
F2 F 0.6657(17) 0.250(2) 0.106(3) 0.252(13) Uani 1 1 d . . .
F3 F 0.6723(16) 0.0964(17) 0.065(3) 0.218(10) Uani 1 1 d . . .
F4 F 0.630(2) 0.111(3) 0.326(6) 0.33(2) Uani 1 1 d . . .
F5 F 0.5264(8) 0.1591(16) 0.226(3) 0.187(7) Uani 1 1 d . . .
F6 F 0.7526(11) 0.2119(17) 0.232(3) 0.202(9) Uani 1 1 d . . .
O1 O 0.0857(8) 0.2815(8) -0.0138(11) 0.072(2) Uani 1 1 d D A .
O2 O 0.0954(6) -0.0472(6) -0.0218(10) 0.0548(18) Uani 1 1 d . A .
N1 N 0.0304(6) 0.1820(6) 0.3998(10) 0.0395(16) Uani 1 1 d . . .
N2 N 0.2003(6) 0.1173(7) 0.3763(10) 0.0397(16) Uani 1 1 d . . .
N3 N 0.3138(7) 0.1791(7) 0.0310(11) 0.0481(19) Uani 1 1 d . . .
C1 C -0.0569(9) 0.2150(9) 0.4015(15) 0.054(3) Uani 1 1 d . A .
H1 H -0.0609 0.2326 0.3052 0.065 Uiso 1 1 calc R . .
C2 C -0.1389(9) 0.2220(10) 0.5466(17) 0.062(3) Uani 1 1 d . . .
H2 H -0.1987 0.2407 0.5435 0.075 Uiso 1 1 calc R A .
C3 C -0.1345(9) 0.2024(11) 0.6937(15) 0.061(3) Uani 1 1 d . A .
H3 H -0.1875 0.2129 0.7939 0.073 Uiso 1 1 calc R . .
C4 C -0.0479(8) 0.1663(9) 0.6866(14) 0.051(2) Uani 1 1 d . . .
H4 H -0.0435 0.1484 0.7824 0.061 Uiso 1 1 calc R A .
C5 C 0.0330(7) 0.1559(8) 0.5399(12) 0.0402(19) Uani 1 1 d . A .
C6 C 0.1283(8) 0.1148(7) 0.5224(12) 0.042(2) Uani 1 1 d . A .
C7 C 0.1412(9) 0.0757(9) 0.6471(13) 0.049(2) Uani 1 1 d . . .
H7 H 0.0894 0.0738 0.7477 0.059 Uiso 1 1 calc R A .
C8 C 0.2309(10) 0.0396(10) 0.6214(14) 0.057(3) Uani 1 1 d . A .
H8 H 0.2411 0.0142 0.7054 0.068 Uiso 1 1 calc R . .
C9 C 0.3053(9) 0.0413(10) 0.4717(16) 0.057(3) Uani 1 1 d . . .
H9 H 0.3674 0.0191 0.4541 0.068 Uiso 1 1 calc R A .
C10 C 0.2871(8) 0.0767(9) 0.3457(16) 0.053(3) Uani 1 1 d . A .
H10 H 0.3351 0.0724 0.2395 0.064 Uiso 1 1 calc R . .
C11 C 0.1179(9) 0.2446(8) 0.0662(13) 0.049(2) Uani 1 1 d D . .
C12 C 0.3930(8) 0.1698(9) -0.0576(14) 0.049(2) Uani 1 1 d . A .
C13 C 0.4926(10) 0.1506(13) -0.1752(19) 0.078(4) Uani 1 1 d . . .
H13A H 0.5349 0.1378 -0.1143 0.117 Uiso 1 1 calc R A .
H13B H 0.5247 0.2129 -0.2181 0.117 Uiso 1 1 calc R . .
H13C H 0.4838 0.0886 -0.2708 0.117 Uiso 1 1 calc R . .
C14 C 0.1257(8) 0.0438(8) 0.0590(11) 0.044(2) Uani 1 1 d . . .
O3 O 0.1236(12) 0.4196(10) 0.479(2) 0.074(5) Uani 0.65 1 d PD A 1
C15 C 0.129(2) 0.5224(17) 0.607(3) 0.081(7) Uani 0.65 1 d PD A 1
H15A H 0.1939 0.5424 0.6374 0.121 Uiso 0.65 1 calc PR A 1
H15B H 0.1186 0.5789 0.5657 0.121 Uiso 0.65 1 calc PR A 1
C16 C 0.0442(19) 0.504(2) 0.756(3) 0.18(3) Uani 0.65 1 d PGD A 1
H16A H -0.0197 0.5038 0.7342 0.273 Uiso 0.65 1 calc PR A 1
H16B H 0.0531 0.5601 0.8585 0.273 Uiso 0.65 1 calc PR A 1
H16C H 0.0442 0.4350 0.7725 0.273 Uiso 0.65 1 calc PR A 1
O3B O 0.1481(19) 0.396(2) 0.547(3) 0.080(9) Uani 0.35 1 d PRD A 2
C15B C 0.1632(17) 0.511(3) 0.634(3) 0.16(4) Uani 0.35 1 d PRD A 2
H15C H 0.1532 0.5549 0.5689 0.233 Uiso 0.35 1 calc PR A 2
H15D H 0.2298 0.5355 0.6595 0.233 Uiso 0.35 1 calc PR A 2
C16B C 0.079(3) 0.508(4) 0.792(5) 0.079(14) Uani 0.35 1 d PD A 2
H16E H 0.0149 0.4839 0.7607 0.118 Uiso 0.35 1 calc PR A 2
H16F H 0.0794 0.5785 0.8711 0.118 Uiso 0.35 1 calc PR A 2
H16G H 0.0889 0.4581 0.8461 0.118 Uiso 0.35 1 calc PR A 2
O4 O 0.3047(15) 0.4415(14) 0.269(3) 0.071(5) Uani 0.63 1 d PD A 1
C17 C 0.277(3) 0.479(3) 0.149(5) 0.095(9) Uani 0.63 1 d PD A 1
H17A H 0.2078 0.4971 0.1956 0.13(14) Uiso 0.63 1 calc PR A 1
H17B H 0.2795 0.4242 0.0390 0.07(7) Uiso 0.63 1 calc PR A 1
C18 C 0.353(6) 0.577(5) 0.127(9) 0.20(4) Uani 0.63 1 d PD A 1
H18A H 0.3365 0.6372 0.2259 0.303 Uiso 0.63 1 calc PR A 1
H18B H 0.3527 0.5942 0.0240 0.303 Uiso 0.63 1 calc PR A 1
H18C H 0.4203 0.5636 0.1157 0.303 Uiso 0.63 1 calc PR A 1
O4B O 0.241(4) 0.466(2) 0.294(5) 0.14(2) Uani 0.37 1 d PD A 2
C17B C 0.333(5) 0.461(4) 0.125(8) 0.10(2) Uani 0.37 1 d PD A 2
H17C H 0.3984 0.4608 0.1448 0.10(16) Uiso 0.37 1 calc PR A 2
H17D H 0.3203 0.4029 0.0254 0.04(8) Uiso 0.37 1 calc PR A 2
C18B C 0.322(9) 0.568(4) 0.118(9) 0.18(5) Uani 0.37 1 d PD A 2
H18D H 0.3636 0.6242 0.1834 0.264 Uiso 0.37 1 calc PR A 2
H18E H 0.2512 0.5784 0.1657 0.264 Uiso 0.37 1 calc PR A 2
H18F H 0.3424 0.5715 -0.0009 0.264 Uiso 0.37 1 calc PR A 2
O5 O 0.2742(14) 0.3615(14) 0.507(2) 0.116(6) Uani 0.80 1 d PD A 1
O5B O 0.331(5) 0.383(10) 0.364(10) 0.23(8) Uani 0.20 1 d P A 2
C19 C 0.3847(18) 0.376(3) 0.478(5) 0.178(14) Uani 1 1 d D . .
H19A H 0.4177 0.4449 0.4555 0.267 Uiso 0.80 1 calc PR A 1
H19B H 0.4143 0.3178 0.3834 0.267 Uiso 0.80 1 calc PR A 1
H19C H 0.4397 0.4354 0.4633 0.267 Uiso 0.20 1 calc PR A 2
H19D H 0.4158 0.3122 0.4054 0.267 Uiso 0.20 1 calc PR A 2
C20 C 0.389(2) 0.370(3) 0.647(5) 0.209(17) Uani 1 1 d D A .
H20A H 0.3417 0.3096 0.6775 0.313 Uiso 0.65 1 calc PR B 1
H20B H 0.3724 0.4357 0.7330 0.313 Uiso 0.65 1 calc PR B 1
H20C H 0.4574 0.3614 0.6401 0.313 Uiso 0.65 1 calc PR B 1
H20D H 0.3918 0.2969 0.6408 0.313 Uiso 0.35 1 calc PR B 2
H20E H 0.3299 0.3939 0.7335 0.313 Uiso 0.35 1 calc PR B 2
H20F H 0.4498 0.4160 0.6763 0.313 Uiso 0.35 1 calc PR B 2
O6 O 0.515(4) 0.470(5) 0.183(7) 0.17(2) Uani 0.35 1 d P . .

loop_
_atom_site_aniso_label
_atom_site_aniso_U_11
_atom_site_aniso_U_22
_atom_site_aniso_U_33
_atom_site_aniso_U_23
_atom_site_aniso_U_13
_atom_site_aniso_U_12
Re1 0.0412(2) 0.0386(2) 0.0308(2) 0.01011(13) -0.00795(14) 0.00608(14)
P1 0.0630(17) 0.0436(14) 0.0508(15) 0.0079(12) -0.0156(14) -0.0040(12)
P2 0.0566(17) 0.068(2) 0.074(2) 0.0264(16) -0.0165(15) 0.0119(15)
F1 0.19(2) 0.25(3) 0.36(4) -0.16(3) 0.01(2) 0.045(18)
F2 0.22(2) 0.38(3) 0.24(2) 0.24(3) -0.082(18) -0.05(2)
F3 0.196(18) 0.164(16) 0.206(19) -0.041(15) -0.026(15) 0.019(14)
F4 0.27(3) 0.37(4) 0.57(6) 0.35(4) -0.22(4) -0.06(3)
F5 0.054(6) 0.245(19) 0.27(2) 0.105(16) -0.029(9) -0.008(8)
F6 0.091(9) 0.243(19) 0.243(19) -0.017(15) -0.087(11) 0.027(11)
O1 0.100(7) 0.072(6) 0.057(5) 0.014(4) -0.033(5) 0.029(5)
O2 0.065(5) 0.041(4) 0.052(4) 0.011(3) -0.014(4) -0.002(3)
N1 0.043(4) 0.043(4) 0.033(4) 0.007(3) -0.011(3) 0.009(3)
N2 0.040(4) 0.049(4) 0.033(4) 0.014(3) -0.012(3) 0.005(3)
N3 0.056(5) 0.050(5) 0.040(4) 0.015(4) -0.015(4) 0.003(4)
C1 0.056(6) 0.055(6) 0.055(6) 0.010(5) -0.016(5) 0.020(5)
C2 0.047(6) 0.066(7) 0.067(8) 0.010(6) -0.008(6) 0.017(5)
C3 0.047(6) 0.079(8) 0.048(6) 0.013(6) 0.002(5) 0.016(6)
C4 0.052(6) 0.060(6) 0.041(5) 0.017(5) -0.009(5) 0.005(5)
C5 0.042(5) 0.040(5) 0.034(4) 0.007(4) -0.009(4) 0.002(4)
C6 0.050(5) 0.036(5) 0.036(5) 0.005(4) -0.015(4) 0.002(4)
C7 0.058(6) 0.054(6) 0.033(5) 0.014(4) -0.008(4) 0.007(5)
C8 0.070(7) 0.065(7) 0.045(6) 0.021(5) -0.012(5) 0.022(6)
C9 0.050(6) 0.070(7) 0.061(7) 0.030(6) -0.010(5) 0.018(5)
C10 0.043(5) 0.060(6) 0.057(6) 0.019(5) -0.005(5) 0.012(5)
C11 0.065(6) 0.048(6) 0.040(5) 0.011(4) -0.021(5) 0.012(5)
C12 0.041(5) 0.051(6) 0.053(6) 0.018(5) -0.011(5) -0.003(4)
C13 0.053(7) 0.099(11) 0.069(9) 0.024(8) 0.005(6) 0.013(7)
C14 0.063(6) 0.051(6) 0.027(4) 0.004(4) -0.017(4) 0.027(5)
O3 0.082(10) 0.029(6) 0.085(11) -0.004(7) -0.005(9) 0.008(6)
C15 0.104(19) 0.053(12) 0.084(16) -0.011(11) -0.041(16) 0.026(12)
C16 0.07(2) 0.25(6) 0.19(5) -0.01(4) 0.00(3) 0.08(3)
O3B 0.09(2) 0.063(19) 0.08(2) 0.018(15) -0.013(17) 0.010(16)
C15B 0.17(7) 0.17(7) 0.13(6) -0.07(5) -0.11(6) 0.10(6)
C16B 0.06(3) 0.10(3) 0.05(2) -0.02(2) 0.01(2) 0.05(2)
O4 0.088(13) 0.052(10) 0.069(12) 0.020(8) -0.022(11) -0.004(8)
C17 0.10(2) 0.081(19) 0.10(3) 0.028(18) -0.02(2) -0.007(19)
C18 0.27(7) 0.17(6) 0.16(6) 0.07(4) -0.13(6) -0.11(5)
O4B 0.23(6) 0.022(12) 0.08(2) 0.018(12) 0.04(3) -0.01(2)
C17B 0.09(4) 0.09(3) 0.08(3) 0.03(3) 0.05(3) 0.01(3)
C18B 0.36(14) 0.03(2) 0.10(4) 0.03(2) 0.03(6) 0.05(4)
O5 0.138(15) 0.110(12) 0.106(12) 0.026(9) -0.080(12) -0.028(11)
O5B 0.06(4) 0.32(13) 0.07(4) -0.11(6) 0.04(3) -0.09(6)
C19 0.13(2) 0.21(3) 0.24(4) 0.06(3) -0.10(3) 0.02(2)
C20 0.11(2) 0.27(5) 0.27(4) 0.06(4) -0.07(3) 0.06(2)
O6 0.17(4) 0.22(5) 0.19(5) 0.12(4) 0.03(4) 0.15(4)

loop_
_atom_type_symbol
_atom_type_description
_atom_type_scat_dispersion_real
_atom_type_scat_dispersion_imag
_atom_type_scat_source
C C 0.0033 0.0016 'International Tables Vol C Tables 4.2.6.8 and 6.1.1.4'
H H 0.0000 0.0000 'International Tables Vol C Tables 4.2.6.8 and 6.1.1.4'
F F 0.0171 0.0103 'International Tables Vol C Tables 4.2.6.8 and 6.1.1.4'
O O 0.0106 0.0060 'International Tables Vol C Tables 4.2.6.8 and 6.1.1.4'
P P 0.1023 0.0942 'International Tables Vol C Tables 4.2.6.8 and 6.1.1.4'
Re Re -1.0185 7.2310 'International Tables Vol C Tables 4.2.6.8 and 6.1.1.4'
N N 0.0061 0.0033 'International Tables Vol C Tables 4.2.6.8 and 6.1.1.4'

loop_
_geom_angle_atom_site_label_1
_geom_angle_atom_site_label_2
_geom_angle_atom_site_label_3
_geom_angle
_geom_angle_site_symmetry_1
_geom_angle_site_symmetry_3
_geom_angle_publ_flag
C11 Re1 C14 90.1(4) . . ?
C11 Re1 N3 95.6(4) . . ?
C14 Re1 N3 88.6(4) . . ?
C11 Re1 N1 96.4(4) . . ?
C14 Re1 N1 95.0(4) . . ?
N3 Re1 N1 167.5(3) . . ?
C11 Re1 N2 171.1(4) . . ?
C14 Re1 N2 92.4(3) . . ?
N3 Re1 N2 93.0(3) . . ?
N1 Re1 N2 74.9(3) . . ?
C11 Re1 P1 90.0(3) . . ?
C14 Re1 P1 178.4(3) . . ?
N3 Re1 P1 89.8(3) . . ?
N1 Re1 P1 86.5(2) . . ?
N2 Re1 P1 87.8(2) . . ?
O5B P1 O3B 114(3) . . ?
O5B P1 O5 50(5) . . ?
O3B P1 O5 70.8(14) . . ?
O5B P1 O4 56(6) . . ?
O3B P1 O4 125.3(13) . . ?
O5 P1 O4 100.8(10) . . ?
O5B P1 O3 135(3) . . ?
O3B P1 O3 33.2(11) . . ?
O5 P1 O3 102.5(11) . . ?
O4 P1 O3 110.0(9) . . ?
O5B P1 O4B 89(7) . . ?
O3B P1 O4B 102.3(18) . . ?
O5 P1 O4B 121(2) . . ?
O4 P1 O4B 35.2(19) . . ?
O3 P1 O4B 77.3(19) . . ?
O5B P1 Re1 114(4) . . ?
O3B P1 Re1 113.3(11) . . ?
O5 P1 Re1 113.9(6) . . ?
O4 P1 Re1 118.9(8) . . ?
O3 P1 Re1 109.4(6) . . ?
O4B P1 Re1 121.2(16) . . ?
F4 P2 F2 166(2) . . ?
F4 P2 F1 90(2) . . ?
F2 P2 F1 101(2) . . ?
F4 P2 F5 95.0(12) . . ?
F2 P2 F5 93.2(11) . . ?
F1 P2 F5 91.5(13) . . ?
F4 P2 F3 86.7(19) . . ?
F2 P2 F3 80.9(15) . . ?
F1 P2 F3 174.2(16) . . ?
F5 P2 F3 93.7(12) . . ?
F4 P2 F6 85.3(13) . . ?
F2 P2 F6 86.0(13) . . ?
F1 P2 F6 91.0(12) . . ?
F5 P2 F6 177.5(11) . . ?
F3 P2 F6 83.8(11) . . ?
C5 N1 C1 118.4(9) . . ?
C5 N1 Re1 118.2(6) . . ?
C1 N1 Re1 123.2(7) . . ?
C6 N2 C10 119.4(9) . . ?
C6 N2 Re1 116.3(6) . . ?
C10 N2 Re1 124.3(7) . . ?
C12 N3 Re1 175.2(9) . . ?
N1 C1 C2 120.0(11) . . ?
C3 C2 C1 121.9(11) . . ?
C2 C3 C4 116.7(11) . . ?
C3 C4 C5 121.4(10) . . ?
N1 C5 C4 121.2(9) . . ?
N1 C5 C6 114.6(8) . . ?
C4 C5 C6 124.1(9) . . ?
N2 C6 C7 121.7(10) . . ?
N2 C6 C5 115.4(8) . . ?
C7 C6 C5 122.9(9) . . ?
C8 C7 C6 119.4(10) . . ?
C9 C8 C7 119.5(10) . . ?
C8 C9 C10 119.2(10) . . ?
N2 C10 C9 120.6(10) . . ?
O1 C11 Re1 178.3(11) . . ?
N3 C12 C13 176.5(13) . . ?
O2 C14 Re1 176.6(9) . . ?
C15 O3 P1 124.0(16) . . ?
C16 C15 O3 103(2) . . ?
C15B O3B P1 115.0(10) . . ?
O3B C15B C16B 97(2) . . ?
C17 O4 P1 117.6(19) . . ?
O4 C17 C18 105(3) . . ?
P1 O4B C17B 112(3) . . ?
C18B C17B O4B 91(4) . . ?
C19 O5 P1 122.2(18) . . ?
C19 O5B P1 134(8) . . ?
O5B C19 O5 54(2) . . ?
O5B C19 C20 152(3) . . ?
O5 C19 C20 99(2) . . ?

loop_
_geom_bond_atom_site_label_1
_geom_bond_atom_site_label_2
_geom_bond_distance
_geom_bond_site_symmetry_2
_geom_bond_publ_flag
Re1 C11 1.878(10) . ?
Re1 C14 1.881(10) . ?
Re1 N3 2.097(10) . ?
Re1 N1 2.126(8) . ?
Re1 N2 2.189(8) . ?
Re1 P1 2.424(4) . ?
P1 O5B 1.48(8) . ?
P1 O3B 1.554(17) . ?
P1 O5 1.583(14) . ?
P1 O4 1.573(16) . ?
P1 O3 1.607(14) . ?
P1 O4B 1.60(2) . ?
P2 F4 1.42(2) . ?
P2 F2 1.461(16) . ?
P2 F1 1.51(2) . ?
P2 F5 1.513(12) . ?
P2 F3 1.556(17) . ?
P2 F6 1.552(13) . ?
O1 C11 1.176(12) . ?
O2 C14 1.223(12) . ?
N1 C5 1.341(12) . ?
N1 C1 1.377(13) . ?
N2 C6 1.329(13) . ?
N2 C10 1.355(13) . ?
N3 C12 1.134(14) . ?
C1 C2 1.385(17) . ?
C2 C3 1.362(18) . ?
C3 C4 1.372(16) . ?
C4 C5 1.385(14) . ?
C5 C6 1.494(14) . ?
C6 C7 1.378(14) . ?
C7 C8 1.370(16) . ?
C8 C9 1.364(16) . ?
C9 C10 1.391(16) . ?
C12 C13 1.456(16) . ?
O3 C15 1.44(2) . ?
C15 C16 1.47(2) . ?
O3B C15B 1.46(2) . ?
C15B C16B 1.48(3) . ?
O4 C17 1.436(10) . ?
C17 C18 1.50(3) . ?
O4B C17B 1.60(5) . ?
C17B C18B 1.48(3) . ?
O5 C19 1.45(2) . ?
O5B C19 1.41(14) . ?
C19 C20 1.47(3) . ?
